data_7121701
loop_
_publ_author_name
'Takeda, Youhei'
'Kaihara, Takahito'
'Okazaki, Masato'
'Higginbotham, Heather'
'Data, Przemyslaw'
'Tohnai, Norimitsu'
'Minakata, Satoshi'

_publ_section_title
;
 Conformationally-flexible and moderately electron-donating
 units-installed D--A--D triad enabling multicolor-changing mechanochromic
 luminescence, TADF and room-temperature phosphorescence
;
_journal_name_full 'Chemical Communications'
_journal_paper_doi 10.1039/C8CC02365D
_journal_year 2018
_chemical_formula_moiety 'C62 H48 N4 P2 S2'
_chemical_formula_sum 'C62 H48 N4 P2 S2'
_chemical_formula_weight 975.16
_chemical_melting_point 321
_chemical_name_systematic '5,5'-(dibenzo[a,j]phenazine-3,11-diyl)bis(10-mesityl-5H-phenophosphazinine 10-sulfide)'
_space_group_crystal_system tetragonal
_space_group_IT_number 85
_space_group_name_Hall '-P 4a'
_space_group_name_H-M_alt 'P 4/n'
_symmetry_space_group_name_Hall '-P 4a'
_symmetry_space_group_name_H-M 'P 4/n :2'
_atom_sites_solution_hydrogens geom
_atom_sites_solution_primary direct
_atom_sites_solution_secondary difmap
_audit_update_record
;
2018-03-19 deposited with the CCDC.
2018-04-26 downloaded from the CCDC.
;
_cell_angle_alpha 90.0000
_cell_angle_beta 90.0000
_cell_angle_gamma 90.0000
_cell_formula_units_Z 8
_cell_length_a 31.7603
_cell_length_b 31.7603
_cell_length_c 11.0024
_cell_measurement_reflns_used 4881
_cell_measurement_temperature 93
_cell_measurement_theta_max 61.49
_cell_measurement_theta_min 4.27
_cell_volume 11098.304
_computing_cell_refinement 'CrysAlisPro 1.171.39.20a (Rigaku OD, 2015)'
_computing_data_collection 'CrysAlisPro 1.171.39.20a (Rigaku OD, 2015)'
_computing_data_reduction 'CrysAlisPro 1.171.39.20a (Rigaku OD, 2015)'
_computing_molecular_graphics 'CrystalStructure 4.2.5'
_computing_publication_material 'CrystalStructure 4.2.5 (Rigaku, 2017)'
_computing_structure_refinement 'SHELXL Version 2018/1 (Sheldrick, 2008)'
_computing_structure_solution 'SHELXT Version 2014/5 (Sheldrick, 2014)'
_diffrn_ambient_temperature 93
_diffrn_detector_area_resol_mean 5.811
_diffrn_measured_fraction_theta_full 0.999
_diffrn_measured_fraction_theta_max 0.965
_diffrn_measurement_device_type 'Rigaku XtaLAB P200'
_diffrn_measurement_method \w
_diffrn_radiation_type 'Cu K\a'
_diffrn_radiation_wavelength 1.54187
_diffrn_reflns_av_R_equivalents 0.0448
_diffrn_reflns_Laue_measured_fraction_full 0.999
_diffrn_reflns_Laue_measured_fraction_max 0.965
_diffrn_reflns_limit_h_max 24
_diffrn_reflns_limit_h_min -39
_diffrn_reflns_limit_k_max 21
_diffrn_reflns_limit_k_min -36
_diffrn_reflns_limit_l_max 6
_diffrn_reflns_limit_l_min -13
_diffrn_reflns_number 34545
_diffrn_reflns_point_group_measured_fraction_full 0.999
_diffrn_reflns_point_group_measured_fraction_max 0.965
_diffrn_reflns_theta_full 67.687
_diffrn_reflns_theta_max 74.455
_diffrn_reflns_theta_min 2.783
_diffrn_standards_number 0
_exptl_absorpt_coefficient_mu 1.730
_exptl_absorpt_correction_T_max 0.917
_exptl_absorpt_correction_T_min 0.274
_exptl_absorpt_correction_type multi-scan
_exptl_absorpt_process_details
;
CrysAlisPro 1.171.39.20a (Rigaku Oxford Diffraction, 2015)
Empirical absorption correction using spherical harmonics,
 implemented in SCALE3 ABSPACK scaling algorithm.
;
_exptl_crystal_colour orange
_exptl_crystal_density_diffrn 1.167
_exptl_crystal_density_method 'not measured'
_exptl_crystal_description block
_exptl_crystal_F_000 4080.00
_exptl_crystal_preparation Luminescent
_exptl_crystal_recrystallization_method
'Single crystal to single crystal transition by evacuating under vacuum the single crystals grown from chloroform/n-hexane.'
_exptl_crystal_size_max 0.200
_exptl_crystal_size_mid 0.050
_exptl_crystal_size_min 0.050
_refine_diff_density_max 5.37
_refine_diff_density_min -1.37
_refine_ls_extinction_method none
_refine_ls_goodness_of_fit_ref 2.077
_refine_ls_hydrogen_treatment constr
_refine_ls_number_parameters 287
_refine_ls_number_reflns 10944
_refine_ls_number_restraints 0
_refine_ls_R_factor_all 0.4462
_refine_ls_R_factor_gt 0.4009
_refine_ls_shift/su_max 0.003
_refine_ls_structure_factor_coef Fsqd
_refine_ls_weighting_details 'w = 1/[\s^2^(Fo^2^)+(0.2000P)^2^+50.0000P] where P=(Fo^2^+2Fc^2^)/3'
_refine_ls_weighting_scheme calc
_refine_ls_wR_factor_gt 0.7201
_refine_ls_wR_factor_ref 0.7411
_reflns_Friedel_coverage 0.000
_reflns_number_gt 5818
_reflns_number_total 10944
_reflns_threshold_expression F^2^>2.0\s(F^2^)
_cod_data_source_file c8cc02365d2.cif
_cod_data_source_block 1_apo
_cod_original_cell_volume 11098.3041
_cod_database_code 7121701

loop_
_space_group_symop_id
_space_group_symop_operation_xyz
1 +X,+Y,+Z
2 1/2-X,1/2-Y,+Z
3 1/2-Y,+X,+Z
4 +Y,1/2-X,+Z
5 -X,-Y,-Z
6 -1/2+X,-1/2+Y,-Z
7 -1/2+Y,-X,-Z
8 -Y,-1/2+X,-Z

loop_
_atom_site_label
_atom_site_type_symbol
_atom_site_fract_x
_atom_site_fract_y
_atom_site_fract_z
_atom_site_U_iso_or_equiv
_atom_site_adp_type
_atom_site_occupancy
_atom_site_site_symmetry_order
_atom_site_calc_flag
_atom_site_refinement_flags_posn
_atom_site_refinement_flags_adp
S1 S 0.5305(2) 0.7163(2) 0.2666(5) 0.0921(18) Uiso 1 1 d . .
S2 S 0.4774(3) 0.0972(3) 0.0768(8) 0.124(3) Uiso 1 1 d . .
P1 P 0.55234(15) 0.65906(15) 0.2634(4) 0.0602(12) Uiso 1 1 d . .
P2 P 0.5079(2) 0.1373(2) 0.1771(6) 0.0951(19) Uiso 1 1 d . .
N1 N 0.6133(5) 0.3716(5) 0.2667(12) 0.063(4) Uiso 1 1 d . .
N2 N 0.5587(4) 0.5659(4) 0.2706(12) 0.057(3) Uiso 1 1 d . .
N3 N 0.7027(5) 0.3682(5) 0.2631(13) 0.071(4) Uiso 1 1 d . .
N4 N 0.5414(5) 0.1850(4) 0.3821(13) 0.063(4) Uiso 1 1 d . .
C1 C 0.6373(5) 0.4072(5) 0.2581(13) 0.053(4) Uiso 1 1 d . .
C2 C 0.6817(5) 0.4044(5) 0.2546(12) 0.044(3) Uiso 1 1 d . .
C3 C 0.7052(5) 0.4440(5) 0.2462(13) 0.053(4) Uiso 1 1 d . .
H3 H 0.735066 0.443461 0.241752 0.064 Uiso 1 1 calc R U
C4 C 0.6851(5) 0.4805(5) 0.2447(12) 0.046(3) Uiso 1 1 d . .
H4 H 0.701336 0.505560 0.240100 0.055 Uiso 1 1 calc R U
C5 C 0.6405(4) 0.4843(4) 0.2497(10) 0.037(3) Uiso 1 1 d . .
C6 C 0.6153(6) 0.4459(6) 0.2597(14) 0.057(4) Uiso 1 1 d . .
C7 C 0.5723(6) 0.4503(6) 0.2693(15) 0.064(4) Uiso 1 1 d . .
H7 H 0.554984 0.425909 0.272873 0.077 Uiso 1 1 calc R U
C8 C 0.5546(6) 0.4884(6) 0.2736(15) 0.062(4) Uiso 1 1 d . .
H8 H 0.524965 0.490309 0.284182 0.074 Uiso 1 1 calc R U
C9 C 0.5781(5) 0.5260(5) 0.2630(13) 0.054(4) Uiso 1 1 d . .
C10 C 0.6204(5) 0.5227(5) 0.2500(11) 0.044(3) Uiso 1 1 d . .
H10 H 0.636681 0.547622 0.240903 0.053 Uiso 1 1 calc R U
C11 C 0.5517(7) 0.5833(7) 0.3837(19) 0.081(5) Uiso 1 1 d . .
C12 C 0.5582(6) 0.5592(7) 0.5050(19) 0.079(5) Uiso 1 1 d . .
H12 H 0.567468 0.530730 0.503136 0.095 Uiso 1 1 calc R U
C13 C 0.5506(8) 0.5789(9) 0.619(3) 0.115(8) Uiso 1 1 d . .
H13 H 0.555393 0.562690 0.690022 0.137 Uiso 1 1 calc R U
C14 C 0.5367(9) 0.6201(10) 0.635(3) 0.127(10) Uiso 1 1 d . .
H14 H 0.527900 0.630639 0.711450 0.152 Uiso 1 1 calc R U
C15 C 0.5366(9) 0.6475(10) 0.519(3) 0.128(10) Uiso 1 1 d . .
H15 H 0.531343 0.676874 0.523284 0.153 Uiso 1 1 calc R U
C16 C 0.5451(7) 0.6266(7) 0.402(2) 0.083(6) Uiso 1 1 d . .
C17 C 0.5361(7) 0.5813(7) 0.181(2) 0.086(6) Uiso 1 1 d . .
C18 C 0.5194(6) 0.5560(7) 0.0909(18) 0.076(5) Uiso 1 1 d . .
H18 H 0.526828 0.527004 0.088070 0.091 Uiso 1 1 calc R U
C19 C 0.4922(7) 0.5721(7) 0.005(2) 0.085(6) Uiso 1 1 d . .
H19 H 0.482523 0.553966 -0.057493 0.102 Uiso 1 1 calc R U
C20 C 0.4793(8) 0.6106(8) 0.006(2) 0.094(7) Uiso 1 1 d . .
H20 H 0.457416 0.618689 -0.048503 0.113 Uiso 1 1 calc R U
C21 C 0.4966(6) 0.6404(7) 0.0831(19) 0.079(5) Uiso 1 1 d . .
H21 H 0.489762 0.669479 0.078498 0.094 Uiso 1 1 calc R U
C22 C 0.5249(6) 0.6242(6) 0.1683(18) 0.071(5) Uiso 1 1 d . .
C23 C 0.6072(5) 0.6563(5) 0.2404(13) 0.049(3) Uiso 1 1 d . .
C24 C 0.6337(12) 0.6580(12) 0.336(4) 0.148(12) Uiso 1 1 d . .
C25 C 0.6826(9) 0.6527(9) 0.288(3) 0.108(8) Uiso 1 1 d . .
H25 H 0.705499 0.655485 0.343424 0.130 Uiso 1 1 calc R U
C26 C 0.6886(8) 0.6456(8) 0.187(2) 0.098(7) Uiso 1 1 d . .
C27 C 0.6601(11) 0.6456(11) 0.074(4) 0.147(12) Uiso 1 1 d . .
H27 H 0.669330 0.641915 -0.007153 0.176 Uiso 1 1 calc R U
C28 C 0.6214(7) 0.6513(7) 0.108(2) 0.084(6) Uiso 1 1 d . .
C29 C 0.6284(12) 0.6715(12) 0.438(4) 0.165(14) Uiso 1 1 d . .
H29A H 0.598887 0.667385 0.461614 0.199 Uiso 1 1 calc R U
H29B H 0.635139 0.701554 0.439775 0.199 Uiso 1 1 calc R U
H29C H 0.646694 0.656360 0.494769 0.199 Uiso 1 1 calc R U
C30 C 0.7314(16) 0.6294(16) 0.147(5) 0.23(2) Uiso 1 1 d . .
H30A H 0.747526 0.620625 0.218624 0.279 Uiso 1 1 calc R U
H30B H 0.746660 0.651712 0.104180 0.279 Uiso 1 1 calc R U
H30C H 0.727681 0.605209 0.092549 0.279 Uiso 1 1 calc R U
C31 C 0.5901(9) 0.6540(9) -0.006(3) 0.115(9) Uiso 1 1 d . .
H31A H 0.582300 0.625468 -0.031800 0.139 Uiso 1 1 calc R U
H31B H 0.604102 0.668555 -0.073345 0.139 Uiso 1 1 calc R U
H31C H 0.564710 0.669514 0.017315 0.139 Uiso 1 1 calc R U
C32 C 0.6354(8) 0.3365(8) 0.287(2) 0.090(6) Uiso 1 1 d . .
C33 C 0.6101(7) 0.2983(7) 0.312(2) 0.080(5) Uiso 1 1 d . .
C34 C 0.6324(8) 0.2595(7) 0.330(2) 0.092(6) Uiso 1 1 d . .
C35 C 0.6760(10) 0.2605(10) 0.324(3) 0.130(10) Uiso 1 1 d . .
H35 H 0.692029 0.237762 0.355614 0.156 Uiso 1 1 calc R U
C36 C 0.6972(10) 0.2962(10) 0.268(2) 0.110(8) Uiso 1 1 d . .
H36 H 0.722612 0.292394 0.223815 0.132 Uiso 1 1 calc R U
C37 C 0.6810(7) 0.3329(7) 0.2805(19) 0.080(6) Uiso 1 1 d . .
C38 C 0.5658(7) 0.2995(7) 0.335(2) 0.087(6) Uiso 1 1 d . .
H38 H 0.550752 0.325304 0.333675 0.104 Uiso 1 1 calc R U
C39 C 0.5457(8) 0.2619(8) 0.360(2) 0.101(7) Uiso 1 1 d . .
H39 H 0.516200 0.262609 0.374057 0.122 Uiso 1 1 calc R U
C40 C 0.5662(6) 0.2223(6) 0.3644(18) 0.071(5) Uiso 1 1 d . .
C41 C 0.6080(8) 0.2221(9) 0.361(2) 0.108(8) Uiso 1 1 d . .
H41 H 0.622510 0.196753 0.379764 0.129 Uiso 1 1 calc R U
C42 C 0.5583(8) 0.1469(8) 0.376(2) 0.095(7) Uiso 1 1 d . .
C43 C 0.5929(7) 0.1293(7) 0.445(2) 0.084(6) Uiso 1 1 d . .
H43 H 0.608741 0.147317 0.496782 0.100 Uiso 1 1 calc R U
C44 C 0.6028(11) 0.0908(12) 0.440(3) 0.149(12) Uiso 1 1 d . .
H44 H 0.625286 0.082031 0.490663 0.179 Uiso 1 1 calc R U
C45 C 0.5863(9) 0.0628(10) 0.375(3) 0.118(9) Uiso 1 1 d . .
H45 H 0.593247 0.034176 0.389888 0.142 Uiso 1 1 calc R U
C46 C 0.5551(8) 0.0731(9) 0.271(2) 0.095(7) Uiso 1 1 d . .
H46 H 0.546088 0.054137 0.209295 0.114 Uiso 1 1 calc R U
C47 C 0.5412(8) 0.1187(8) 0.284(2) 0.087(6) Uiso 1 1 d . .
C48 C 0.4994(8) 0.1879(8) 0.382(2) 0.094(6) Uiso 1 1 d . .
C49 C 0.4745(7) 0.2103(6) 0.4707(19) 0.078(5) Uiso 1 1 d . .
H49 H 0.487353 0.228965 0.527005 0.093 Uiso 1 1 calc R U
C50 C 0.4377(10) 0.2047(9) 0.472(3) 0.124(9) Uiso 1 1 d . .
H50 H 0.422525 0.216346 0.538026 0.149 Uiso 1 1 calc R U
C51 C 0.4135(11) 0.1820(10) 0.382(3) 0.142(11) Uiso 1 1 d . .
H51 H 0.383963 0.179728 0.393198 0.170 Uiso 1 1 calc R U
C52 C 0.4328(8) 0.1615(8) 0.2684(19) 0.084(6) Uiso 1 1 d . .
H52 H 0.417069 0.148650 0.204923 0.101 Uiso 1 1 calc R U
C53 C 0.4757(8) 0.1642(8) 0.2715(19) 0.085(6) Uiso 1 1 d . .
C54 C 0.5385(5) 0.1807(5) 0.1071(15) 0.056(4) Uiso 1 1 d . .
C55 C 0.5163(10) 0.2154(10) 0.075(3) 0.123(9) Uiso 1 1 d . .
C56 C 0.5446(11) 0.2489(11) 0.033(3) 0.145(12) Uiso 1 1 d . .
H56 H 0.532353 0.275255 0.012724 0.174 Uiso 1 1 calc R U
C57 C 0.5890(10) 0.2447(10) 0.022(3) 0.122(9) Uiso 1 1 d . .
C58 C 0.6059(13) 0.2067(12) 0.041(4) 0.163(13) Uiso 1 1 d . .
H58 H 0.635402 0.202222 0.033307 0.195 Uiso 1 1 calc R U
C59 C 0.5748(11) 0.1688(11) 0.077(3) 0.137(11) Uiso 1 1 d . .
C60 C 0.4723(9) 0.2186(9) 0.052(3) 0.115(8) Uiso 1 1 d . .
H60A H 0.459244 0.236983 0.112892 0.138 Uiso 1 1 calc R U
H60B H 0.459462 0.190533 0.056525 0.138 Uiso 1 1 calc R U
H60C H 0.467786 0.230383 -0.029185 0.138 Uiso 1 1 calc R U
C61 C 0.6166(10) 0.2844(11) -0.007(3) 0.148(12) Uiso 1 1 d . .
H61A H 0.608603 0.295960 -0.086221 0.178 Uiso 1 1 calc R U
H61B H 0.646403 0.276379 -0.008406 0.178 Uiso 1 1 calc R U
H61C H 0.612131 0.305799 0.056068 0.178 Uiso 1 1 calc R U
C62 C 0.5960(8) 0.1281(8) 0.056(2) 0.099(7) Uiso 1 1 d . .
H62A H 0.574927 0.105615 0.051216 0.119 Uiso 1 1 calc R U
H62B H 0.615409 0.122268 0.123257 0.119 Uiso 1 1 calc R U
H62C H 0.611847 0.129282 -0.020412 0.119 Uiso 1 1 calc R U

loop_
_atom_type_symbol
_atom_type_description
_atom_type_scat_dispersion_real
_atom_type_scat_dispersion_imag
_atom_type_scat_source
C C 0.0181 0.0091
;
International Tables for Crystallography
(Vol. C, Tables 4.2.6.8 and 6.1.1.4)
;
H H 0.0000 0.0000
;
International Tables for Crystallography
(Vol. C, Table 6.1.1.4)
;
N N 0.0311 0.0180
;
International Tables for Crystallography
(Vol. C, Tables 4.2.6.8 and 6.1.1.4)
;
P P 0.2955 0.4335
;
International Tables for Crystallography
(Vol. C, Tables 4.2.6.8 and 6.1.1.4)
;
S S 0.3331 0.5567
;
International Tables for Crystallography
(Vol. C, Tables 4.2.6.8 and 6.1.1.4)
;

loop_
_geom_angle_atom_site_label_1
_geom_angle_atom_site_label_2
_geom_angle_atom_site_label_3
_geom_angle
C22 P1 C23 112.0(8)
C22 P1 C16 94.4(9)
C23 P1 C16 102.3(9)
C22 P1 S1 115.0(7)
C23 P1 S1 113.6(6)
C16 P1 S1 117.4(7)
C47 P2 C53 97.3(12)
C47 P2 C54 102.7(10)
C53 P2 C54 101.3(10)
C47 P2 S2 118.6(9)
C53 P2 S2 112.3(9)
C54 P2 S2 120.8(7)
C32 N1 C1 114.1(17)
C17 N2 C11 116.2(17)
C17 N2 C9 121.8(16)
C11 N2 C9 118.9(14)
C37 N3 C2 118.6(17)
C42 N4 C48 117.7(18)
C42 N4 C40 121.7(17)
C48 N4 C40 119.4(17)
N1 C1 C6 116.3(15)
N1 C1 C2 120.5(15)
C6 C1 C2 123.2(15)
N3 C2 C1 123.5(15)
N3 C2 C3 119.2(14)
C1 C2 C3 117.2(14)
C4 C3 C2 120.4(15)
C4 C3 H3 119.8
C2 C3 H3 119.8
C3 C4 C5 123.6(15)
C3 C4 H4 118.2
C5 C4 H4 118.2
C10 C5 C4 122.3(13)
C10 C5 C6 119.1(13)
C4 C5 C6 118.5(13)
C7 C6 C1 125.4(17)
C7 C6 C5 117.6(16)
C1 C6 C5 117.1(15)
C8 C7 C6 120.8(18)
C8 C7 H7 119.6
C6 C7 H7 119.6
C7 C8 C9 122.7(18)
C7 C8 H8 118.7
C9 C8 H8 118.7
C10 C9 N2 120.5(15)
C10 C9 C8 118.0(16)
N2 C9 C8 121.5(15)
C9 C10 C5 121.8(14)
C9 C10 H10 119.1
C5 C10 H10 119.1
N2 C11 C16 122.9(19)
N2 C11 C12 123.8(18)
C16 C11 C12 112.5(18)
C13 C12 C11 121(2)
C13 C12 H12 119.5
C11 C12 H12 119.5
C14 C13 C12 125(3)
C14 C13 H13 117.3
C12 C13 H13 117.3
C13 C14 C15 115(3)
C13 C14 H14 122.4
C15 C14 H14 122.4
C16 C15 C14 118(3)
C16 C15 H15 121.0
C14 C15 H15 121.0
C11 C16 C15 126(2)
C11 C16 P1 114.2(16)
C15 C16 P1 119.5(19)
N2 C17 C18 122(2)
N2 C17 C22 125(2)
C18 C17 C22 113(2)
C19 C18 C17 121(2)
C19 C18 H18 119.5
C17 C18 H18 119.5
C20 C19 C18 123(2)
C20 C19 H19 118.3
C18 C19 H19 118.3
C19 C20 C21 121(2)
C19 C20 H20 119.3
C21 C20 H20 119.3
C20 C21 C22 115(2)
C20 C21 H21 122.7
C22 C21 H21 122.7
C21 C22 C17 125.5(19)
C21 C22 P1 119.2(15)
C17 C22 P1 115.1(15)
C24 C23 C28 124(2)
C24 C23 P1 120(2)
C28 C23 P1 115.6(12)
C29 C24 C23 130(4)
C29 C24 C25 118(4)
C23 C24 C25 110(3)
C26 C25 C24 119(3)
C26 C25 H25 120.6
C24 C25 H25 120.6
C25 C26 C30 119(3)
C25 C26 C27 133(3)
C30 C26 C27 107(3)
C28 C27 C26 109(3)
C28 C27 H27 125.3
C26 C27 H27 125.3
C27 C28 C23 124(2)
C27 C28 C31 112(3)
C23 C28 C31 123.7(19)
C24 C29 H29A 109.5
C24 C29 H29B 109.5
H29A C29 H29B 109.5
C24 C29 H29C 109.5
H29A C29 H29C 109.5
H29B C29 H29C 109.5
C26 C30 H30A 109.5
C26 C30 H30B 109.5
H30A C30 H30B 109.5
C26 C30 H30C 109.5
H30A C30 H30C 109.5
H30B C30 H30C 109.5
C28 C31 H31A 109.5
C28 C31 H31B 109.5
H31A C31 H31B 109.5
C28 C31 H31C 109.5
H31A C31 H31C 109.5
H31B C31 H31C 109.5
N1 C32 C37 125(2)
N1 C32 C33 115(2)
C37 C32 C33 119(2)
C38 C33 C34 119(2)
C38 C33 C32 123(2)
C34 C33 C32 118(2)
C35 C34 C33 118(2)
C35 C34 C41 124(2)
C33 C34 C41 118(2)
C34 C35 C36 120(3)
C34 C35 H35 120.0
C36 C35 H35 120.0
C37 C36 C35 119(3)
C37 C36 H36 120.7
C35 C36 H36 120.7
C36 C37 N3 123(2)
C36 C37 C32 118(2)
N3 C37 C32 117(2)
C39 C38 C33 118(2)
C39 C38 H38 121.0
C33 C38 H38 121.0
C38 C39 C40 124(2)
C38 C39 H39 118.0
C40 C39 H39 118.0
C41 C40 C39 118(2)
C41 C40 N4 123.2(19)
C39 C40 N4 119.0(18)
C40 C41 C34 122(2)
C40 C41 H41 118.9
C34 C41 H41 118.9
N4 C42 C43 129(2)
N4 C42 C47 116(2)
C43 C42 C47 114(2)
C44 C43 C42 122(3)
C44 C43 H43 118.8
C42 C43 H43 118.8
C45 C44 C43 128(4)
C45 C44 H44 116.2
C43 C44 H44 116.2
C44 C45 C46 123(3)
C44 C45 H45 118.7
C46 C45 H45 118.7
C47 C46 C45 108(2)
C47 C46 H46 125.8
C45 C46 H46 125.8
C42 C47 C46 123(2)
C42 C47 P2 120.2(18)
C46 C47 P2 116.6(17)
N4 C48 C49 125(2)
N4 C48 C53 115.9(19)
C49 C48 C53 119(2)
C50 C49 C48 118(3)
C50 C49 H49 120.9
C48 C49 H49 120.9
C49 C50 C51 126(3)
C49 C50 H50 116.8
C51 C50 H50 116.8
C50 C51 C52 124(3)
C50 C51 H51 118.1
C52 C51 H51 118.1
C53 C52 C51 111(2)
C53 C52 H52 124.7
C51 C52 H52 124.7
C52 C53 C48 121(2)
C52 C53 P2 123.8(18)
C48 C53 P2 114.6(17)
C59 C54 C55 131(3)
C59 C54 P2 111(2)
C55 C54 P2 116.0(17)
C54 C55 C60 128(3)
C54 C55 C56 111(3)
C60 C55 C56 120(3)
C57 C56 C55 125(3)
C57 C56 H56 117.7
C55 C56 H56 117.7
C58 C57 C56 118(3)
C58 C57 C61 122(3)
C56 C57 C61 120(3)
C57 C58 C59 118(3)
C57 C58 H58 121.1
C59 C58 H58 121.1
C54 C59 C62 136(3)
C54 C59 C58 114(3)
C62 C59 C58 110(3)
C55 C60 H60A 109.5
C55 C60 H60B 109.5
H60A C60 H60B 109.5
C55 C60 H60C 109.5
H60A C60 H60C 109.5
H60B C60 H60C 109.5
C57 C61 H61A 109.5
C57 C61 H61B 109.5
H61A C61 H61B 109.5
C57 C61 H61C 109.5
H61A C61 H61C 109.5
H61B C61 H61C 109.5
C59 C62 H62A 109.5
C59 C62 H62B 109.5
H62A C62 H62B 109.5
C59 C62 H62C 109.5
H62A C62 H62C 109.5
H62B C62 H62C 109.5

loop_
_geom_bond_atom_site_label_1
_geom_bond_atom_site_label_2
_geom_bond_distance
S1 P1 1.944(8)
S2 P2 1.944(11)
P1 C22 1.75(2)
P1 C23 1.762(17)
P1 C16 1.85(2)
P2 C47 1.69(2)
P2 C53 1.69(2)
P2 C54 1.855(18)
N1 C32 1.34(3)
N1 C1 1.37(2)
N2 C17 1.32(3)
N2 C11 1.38(2)
N2 C9 1.41(2)
N3 C37 1.33(3)
N3 C2 1.33(2)
N4 C42 1.33(3)
N4 C48 1.34(3)
N4 C40 1.44(2)
C1 C6 1.41(2)
C1 C2 1.41(2)
C2 C3 1.47(2)
C3 C4 1.32(2)
C3 H3 0.9500
C4 C5 1.42(2)
C4 H4 0.9500
C5 C10 1.38(2)
C5 C6 1.46(2)
C6 C7 1.38(3)
C7 C8 1.33(3)
C7 H7 0.9500
C8 C9 1.41(3)
C8 H8 0.9500
C9 C10 1.35(2)
C10 H10 0.9500
C11 C16 1.41(3)
C11 C12 1.55(3)
C12 C13 1.42(3)
C12 H12 0.9500
C13 C14 1.39(4)
C13 H13 0.9500
C14 C15 1.54(4)
C14 H14 0.9500
C15 C16 1.48(4)
C15 H15 0.9500
C17 C18 1.38(3)
C17 C22 1.42(3)
C18 C19 1.38(3)
C18 H18 0.9500
C19 C20 1.29(3)
C19 H19 0.9500
C20 C21 1.39(3)
C20 H20 0.9500
C21 C22 1.40(3)
C21 H21 0.9500
C23 C24 1.35(4)
C23 C28 1.54(3)
C24 C29 1.21(5)
C24 C25 1.65(4)
C25 C26 1.16(4)
C25 H25 0.9500
C26 C30 1.52(5)
C26 C27 1.53(4)
C27 C28 1.29(4)
C27 H27 0.9500
C28 C31 1.60(3)
C29 H29A 0.9800
C29 H29B 0.9800
C29 H29C 0.9800
C30 H30A 0.9800
C30 H30B 0.9800
C30 H30C 0.9800
C31 H31A 0.9800
C31 H31B 0.9800
C31 H31C 0.9800
C32 C37 1.46(3)
C32 C33 1.48(3)
C33 C38 1.43(3)
C33 C34 1.44(3)
C34 C35 1.39(4)
C34 C41 1.46(3)
C35 C36 1.45(4)
C35 H35 0.9500
C36 C37 1.28(4)
C36 H36 0.9500
C38 C39 1.38(3)
C38 H38 0.9500
C39 C40 1.42(3)
C39 H39 0.9500
C40 C41 1.33(3)
C41 H41 0.9500
C42 C43 1.45(3)
C42 C47 1.46(3)
C43 C44 1.26(4)
C43 H43 0.9500
C44 C45 1.26(4)
C44 H44 0.9500
C45 C46 1.55(4)
C45 H45 0.9500
C46 C47 1.52(3)
C46 H46 0.9500
C48 C49 1.45(3)
C48 C53 1.61(3)
C49 C50 1.18(3)
C49 H49 0.9500
C50 C51 1.45(4)
C50 H50 0.9500
C51 C52 1.53(4)
C51 H51 0.9500
C52 C53 1.37(3)
C52 H52 0.9500
C54 C59 1.26(3)
C54 C55 1.35(3)
C55 C60 1.42(4)
C55 C56 1.47(4)
C56 C57 1.42(4)
C56 H56 0.9500
C57 C58 1.34(4)
C57 C61 1.57(4)
C58 C59 1.61(5)
C58 H58 0.9500
C59 C62 1.48(4)
C60 H60A 0.9800
C60 H60B 0.9800
C60 H60C 0.9800
C61 H61A 0.9800
C61 H61B 0.9800
C61 H61C 0.9800
C62 H62A 0.9800
C62 H62B 0.9800
C62 H62C 0.9800

loop_
_geom_torsion_atom_site_label_1
_geom_torsion_atom_site_label_2
_geom_torsion_atom_site_label_3
_geom_torsion_atom_site_label_4
_geom_torsion
C32 N1 C1 C6 -168.2(16)
C32 N1 C1 C2 8(2)
C37 N3 C2 C1 -3(2)
C37 N3 C2 C3 174.6(15)
N1 C1 C2 N3 -2(2)
C6 C1 C2 N3 174.3(14)
N1 C1 C2 C3 -179.5(13)
C6 C1 C2 C3 -3(2)
N3 C2 C3 C4 -176.1(13)
C1 C2 C3 C4 1(2)
C2 C3 C4 C5 -1(2)
C3 C4 C5 C10 178.9(13)
C3 C4 C5 C6 1.5(19)
N1 C1 C6 C7 0(2)
C2 C1 C6 C7 -176.5(15)
N1 C1 C6 C5 -179.6(12)
C2 C1 C6 C5 4(2)
C10 C5 C6 C7 0(2)
C4 C5 C6 C7 177.5(13)
C10 C5 C6 C1 179.5(12)
C4 C5 C6 C1 -2.9(19)
C1 C6 C7 C8 178.1(16)
C5 C6 C7 C8 -2(2)
C6 C7 C8 C9 3(3)
C17 N2 C9 C10 108(2)
C11 N2 C9 C10 -93.1(19)
C17 N2 C9 C8 -75(2)
C11 N2 C9 C8 84(2)
C7 C8 C9 C10 -1(2)
C7 C8 C9 N2 -178.5(15)
N2 C9 C10 C5 176.0(13)
C8 C9 C10 C5 -1(2)
C4 C5 C10 C9 -175.5(13)
C6 C5 C10 C9 2.0(19)
C17 N2 C11 C16 -40(3)
C9 N2 C11 C16 159.9(19)
C17 N2 C11 C12 151.5(19)
C9 N2 C11 C12 -9(3)
N2 C11 C12 C13 180(2)
C16 C11 C12 C13 10(3)
C11 C12 C13 C14 1(4)
C12 C13 C14 C15 -10(4)
C13 C14 C15 C16 9(4)
N2 C11 C16 C15 179(2)
C12 C11 C16 C15 -11(3)
N2 C11 C16 P1 -7(3)
C12 C11 C16 P1 163.3(14)
C14 C15 C16 C11 3(4)
C14 C15 C16 P1 -172(2)
C22 P1 C16 C11 43.7(17)
C23 P1 C16 C11 -69.9(17)
S1 P1 C16 C11 164.9(14)
C22 P1 C16 C15 -141(2)
C23 P1 C16 C15 105(2)
S1 P1 C16 C15 -20(2)
C11 N2 C17 C18 -140(2)
C9 N2 C17 C18 20(3)
C11 N2 C17 C22 37(3)
C9 N2 C17 C22 -163.1(18)
N2 C17 C18 C19 173(2)
C22 C17 C18 C19 -5(3)
C17 C18 C19 C20 -3(4)
C18 C19 C20 C21 9(4)
C19 C20 C21 C22 -7(3)
C20 C21 C22 C17 -1(3)
C20 C21 C22 P1 174.7(16)
N2 C17 C22 C21 -171(2)
C18 C17 C22 C21 6(3)
N2 C17 C22 P1 13(3)
C18 C17 C22 P1 -169.4(16)
C23 P1 C22 C21 -117.6(16)
C16 P1 C22 C21 137.2(17)
S1 P1 C22 C21 14.1(19)
C23 P1 C22 C17 58.3(18)
C16 P1 C22 C17 -46.9(17)
S1 P1 C22 C17 -170.0(14)
C22 P1 C23 C24 -140(2)
C16 P1 C23 C24 -40(2)
S1 P1 C23 C24 88(2)
C22 P1 C23 C28 39.2(16)
C16 P1 C23 C28 139.2(14)
S1 P1 C23 C28 -93.2(13)
C28 C23 C24 C29 160(4)
P1 C23 C24 C29 -21(6)
C28 C23 C24 C25 -1(4)
P1 C23 C24 C25 177.7(16)
C29 C24 C25 C26 -169(4)
C23 C24 C25 C26 -5(4)
C24 C25 C26 C30 -164(3)
C24 C25 C26 C27 10(5)
C25 C26 C27 C28 -7(5)
C30 C26 C27 C28 168(3)
C26 C27 C28 C23 -1(4)
C26 C27 C28 C31 177(2)
C24 C23 C28 C27 4(4)
P1 C23 C28 C27 -175(2)
C24 C23 C28 C31 -174(3)
P1 C23 C28 C31 7(3)
C1 N1 C32 C37 -11(3)
C1 N1 C32 C33 173.2(16)
N1 C32 C33 C38 -12(3)
C37 C32 C33 C38 172(2)
N1 C32 C33 C34 178(2)
C37 C32 C33 C34 2(3)
C38 C33 C34 C35 -171(2)
C32 C33 C34 C35 0(3)
C38 C33 C34 C41 5(3)
C32 C33 C34 C41 176(2)
C33 C34 C35 C36 -17(4)
C41 C34 C35 C36 167(3)
C34 C35 C36 C37 34(4)
C35 C36 C37 N3 161(2)
C35 C36 C37 C32 -32(4)
C2 N3 C37 C36 167(2)
C2 N3 C37 C32 1(3)
N1 C32 C37 C36 -160(2)
C33 C32 C37 C36 15(3)
N1 C32 C37 N3 6(3)
C33 C32 C37 N3 -177.7(19)
C34 C33 C38 C39 -8(3)
C32 C33 C38 C39 -178(2)
C33 C38 C39 C40 1(4)
C38 C39 C40 C41 9(4)
C38 C39 C40 N4 -176(2)
C42 N4 C40 C41 -11(3)
C48 N4 C40 C41 -179(2)
C42 N4 C40 C39 174(2)
C48 N4 C40 C39 7(3)
C39 C40 C41 C34 -12(4)
N4 C40 C41 C34 173(2)
C35 C34 C41 C40 -179(3)
C33 C34 C41 C40 5(4)
C48 N4 C42 C43 -136(3)
C40 N4 C42 C43 57(3)
C48 N4 C42 C47 47(3)
C40 N4 C42 C47 -120(2)
N4 C42 C43 C44 172(3)
C47 C42 C43 C44 -11(4)
C42 C43 C44 C45 2(5)
C43 C44 C45 C46 11(6)
C44 C45 C46 C47 -13(4)
N4 C42 C47 C46 -176(2)
C43 C42 C47 C46 7(3)
N4 C42 C47 P2 10(3)
C43 C42 C47 P2 -167.5(18)
C45 C46 C47 C42 4(3)
C45 C46 C47 P2 178.3(18)
C53 P2 C47 C42 -48(2)
C54 P2 C47 C42 56(2)
S2 P2 C47 C42 -168.0(16)
C53 P2 C47 C46 138.0(19)
C54 P2 C47 C46 -118.6(18)
S2 P2 C47 C46 18(2)
C42 N4 C48 C49 127(2)
C40 N4 C48 C49 -65(3)
C42 N4 C48 C53 -53(3)
C40 N4 C48 C53 114(2)
N4 C48 C49 C50 -168(3)
C53 C48 C49 C50 12(3)
C48 C49 C50 C51 -9(5)
C49 C50 C51 C52 0(5)
C50 C51 C52 C53 6(4)
C51 C52 C53 C48 -2(3)
C51 C52 C53 P2 168(2)
N4 C48 C53 C52 174(2)
C49 C48 C53 C52 -7(3)
N4 C48 C53 P2 3(3)
C49 C48 C53 P2 -177.3(17)
C47 P2 C53 C52 -132(2)
C54 P2 C53 C52 124(2)
S2 P2 C53 C52 -7(2)
C47 P2 C53 C48 38.5(19)
C54 P2 C53 C48 -66.1(18)
S2 P2 C53 C48 163.6(14)
C47 P2 C54 C59 51(2)
C53 P2 C54 C59 151(2)
S2 P2 C54 C59 -84(2)
C47 P2 C54 C55 -142.3(19)
C53 P2 C54 C55 -42(2)
S2 P2 C54 C55 82.7(19)
C59 C54 C55 C60 142(3)
P2 C54 C55 C60 -22(4)
C59 C54 C55 C56 -22(4)
P2 C54 C55 C56 174(2)
C54 C55 C56 C57 3(5)
C60 C55 C56 C57 -163(3)
C55 C56 C57 C58 6(5)
C55 C56 C57 C61 -172(3)
C56 C57 C58 C59 -1(5)
C61 C57 C58 C59 177(3)
C55 C54 C59 C62 -147(4)
P2 C54 C59 C62 18(5)
C55 C54 C59 C58 27(5)
P2 C54 C59 C58 -168(2)
C57 C58 C59 C54 -13(5)
C57 C58 C59 C62 162(3)
